data_1514124
loop_
_publ_author_name
'Wiegand, Thomas'
'Eckert, Hellmut'
'Ren, Jinjun'
'Brunklaus, Gunther'
'Fr\"ohlich, Roland'
'Daniliuc, Constantin G.'
'L\"ubbe, Gerrit'
'Bussmann, Kathrin'
'Kehr, Gerald'
'Erker, Gerhard'
'Grimme, Stefan'

_publ_section_title
;
 Indirect &quot;no-bond&quot; (31)p&#x00B7;&#x00B7;&#x00B7;(31)p spin-spin
 couplings in p,p-[3]ferrocenophanes: insights from solid-state NMR
 spectroscopy and DFT calculations.
;
_journal_issue 12
_journal_name_full 'The journal of physical chemistry. A'
_journal_page_first 2316
_journal_page_last 2331
_journal_paper_doi 10.1021/jp500172b
_journal_volume 118
_journal_year 2014
_chemical_absolute_configuration ad
_chemical_formula_sum 'C38 H46 Fe P2'
_chemical_formula_weight 620.54
_chemical_name_systematic
; 
 ? 
;
_space_group_IT_number 4
_symmetry_cell_setting monoclinic
_symmetry_space_group_name_Hall 'P 2yb'
_symmetry_space_group_name_H-M 'P 1 21 1'
_atom_sites_solution_hydrogens geom
_atom_sites_solution_primary direct
_atom_sites_solution_secondary difmap
_audit_creation_method SHELXL-97
_cell_angle_alpha 90.00
_cell_angle_beta 99.992(1)
_cell_angle_gamma 90.00
_cell_formula_units_Z 2
_cell_length_a 13.2558(2)
_cell_length_b 9.2386(1)
_cell_length_c 13.4456(2)
_cell_measurement_reflns_used 2868
_cell_measurement_temperature 198(2)
_cell_measurement_theta_max 27.88
_cell_measurement_theta_min 0.41
_cell_volume 1621.64(4)
_computing_cell_refinement 'Collect (Nonius B.V., 1998)'
_computing_data_collection 'Collect (Nonius B.V., 1998)'
_computing_data_reduction 'Denzo-SMN (Otwinowski & Minor, 1997)'
_computing_molecular_graphics 'XP (BrukerAXS, 2000)'
_computing_publication_material 'SHELXL-97 (Sheldrick, 1997)'
_computing_structure_refinement 'SHELXL-97 (Sheldrick, 1997)'
_computing_structure_solution 'SHELXS-97 (Sheldrick, 1990)'
_diffrn_ambient_temperature 198(2)
_diffrn_measured_fraction_theta_full 0.994
_diffrn_measured_fraction_theta_max 0.994
_diffrn_measurement_device_type 'Nonius KappaCCD'
_diffrn_measurement_method '\w and \f scans'
_diffrn_radiation_monochromator 'graphite '
_diffrn_radiation_source 'rotating anode Nonius FR591'
_diffrn_radiation_type MoK\a
_diffrn_radiation_wavelength 0.71073
_diffrn_reflns_av_R_equivalents 0.056
_diffrn_reflns_av_sigmaI/netI 0.1022
_diffrn_reflns_limit_h_max 17
_diffrn_reflns_limit_h_min -14
_diffrn_reflns_limit_k_max 9
_diffrn_reflns_limit_k_min -12
_diffrn_reflns_limit_l_max 17
_diffrn_reflns_limit_l_min -17
_diffrn_reflns_number 10901
_diffrn_reflns_theta_full 27.90
_diffrn_reflns_theta_max 27.90
_diffrn_reflns_theta_min 1.56
_exptl_absorpt_coefficient_mu 0.589
_exptl_absorpt_correction_T_max 0.9168
_exptl_absorpt_correction_T_min 0.8667
_exptl_absorpt_correction_type multi-scan
_exptl_absorpt_process_details 'Denzo (Otwinowski, Borek, Majewski & Minor, 2003)'
_exptl_crystal_colour yellow
_exptl_crystal_density_diffrn 1.271
_exptl_crystal_density_method 'not measured'
_exptl_crystal_description prism
_exptl_crystal_F_000 660
_exptl_crystal_size_max 0.25
_exptl_crystal_size_mid 0.15
_exptl_crystal_size_min 0.15
_refine_diff_density_max 0.618
_refine_diff_density_min -0.978
_refine_diff_density_rms 0.081
_refine_ls_abs_structure_details 'Flack H D (1983), Acta Cryst. A39, 876-881'
_refine_ls_abs_structure_Flack -0.031(18)
_refine_ls_extinction_method none
_refine_ls_goodness_of_fit_ref 1.020
_refine_ls_hydrogen_treatment constr
_refine_ls_matrix_type full
_refine_ls_number_parameters 371
_refine_ls_number_reflns 6992
_refine_ls_number_restraints 1
_refine_ls_restrained_S_all 1.019
_refine_ls_R_factor_all 0.0811
_refine_ls_R_factor_gt 0.0583
_refine_ls_shift/su_max 0.000
_refine_ls_shift/su_mean 0.000
_refine_ls_structure_factor_coef Fsqd
_refine_ls_weighting_details 'calc w=1/[\s^2^(Fo^2^)+(0.0629P)^2^+0.0000P] where P=(Fo^2^+2Fc^2^)/3'
_refine_ls_weighting_scheme calc
_refine_ls_wR_factor_gt 0.1216
_refine_ls_wR_factor_ref 0.1324
_reflns_number_gt 5511
_reflns_number_total 6992
_reflns_threshold_expression >2sigma(I)
_cod_data_source_file jp500172b_si_002.cif
_cod_data_source_block erk4082
_cod_original_sg_symbol_H-M P21
_cod_database_code 1514124

loop_
_symmetry_equiv_pos_as_xyz
'x, y, z'
'-x, y+1/2, -z'

loop_
_atom_site_label
_atom_site_type_symbol
_atom_site_fract_x
_atom_site_fract_y
_atom_site_fract_z
_atom_site_U_iso_or_equiv
_atom_site_adp_type
_atom_site_occupancy
_atom_site_symmetry_multiplicity
_atom_site_calc_flag
_atom_site_refinement_flags
Fe1 Fe 0.18060(4) 0.27025(5) 0.22201(4) 0.02311(14) Uani 1 1 d .
C1 C 0.0699(3) 0.2727(5) 0.0968(3) 0.0289(8) Uani 1 1 d .
C2 C 0.0689(3) 0.1382(5) 0.1487(3) 0.0355(10) Uani 1 1 d .
H2 H 0.0125 0.1007 0.1756 0.043 Uiso 1 1 calc R
C3 C 0.1648(3) 0.0693(5) 0.1541(3) 0.0363(10) Uani 1 1 d .
H3 H 0.1840 -0.0215 0.1848 0.044 Uiso 1 1 calc R
C4 C 0.2270(3) 0.1603(5) 0.1055(3) 0.0326(10) Uani 1 1 d .
H4 H 0.2957 0.1414 0.0979 0.039 Uiso 1 1 calc R
C5 C 0.1688(3) 0.2850(5) 0.0700(3) 0.0290(9) Uani 1 1 d .
H5 H 0.1921 0.3635 0.0343 0.035 Uiso 1 1 calc R
C6 C -0.0148(3) 0.3856(5) 0.0782(3) 0.0339(10) Uani 1 1 d .
H6 H -0.0279 0.4040 0.0037 0.041 Uiso 1 1 calc R
C7 C -0.1152(3) 0.3308(6) 0.1036(4) 0.0521(13) Uani 1 1 d .
H7A H -0.1057 0.3063 0.1755 0.078 Uiso 1 1 calc R
H7B H -0.1371 0.2445 0.0632 0.078 Uiso 1 1 calc R
H7C H -0.1675 0.4063 0.0885 0.078 Uiso 1 1 calc R
C8 C 0.0178(3) 0.5320(5) 0.1283(3) 0.0294(9) Uani 1 1 d .
H8A H -0.0379 0.6026 0.1068 0.035 Uiso 1 1 calc R
H8B H 0.0788 0.5666 0.1020 0.035 Uiso 1 1 calc R
C9 C 0.0434(3) 0.5331(4) 0.2455(3) 0.0255(8) Uani 1 1 d .
H9 H -0.0162 0.4905 0.2717 0.031 Uiso 1 1 calc R
C10 C 0.1374(3) 0.4485(4) 0.2896(3) 0.0224(8) Uani 1 1 d .
C11 C 0.1344(3) 0.3248(4) 0.3537(3) 0.0284(9) Uani 1 1 d .
H11 H 0.0754 0.2908 0.3779 0.034 Uiso 1 1 calc R
C12 C 0.2327(3) 0.2619(5) 0.3752(3) 0.0289(8) Uani 1 1 d .
H12 H 0.2507 0.1777 0.4149 0.035 Uiso 1 1 calc R
C13 C 0.2999(3) 0.3458(4) 0.3275(3) 0.0250(8) Uani 1 1 d .
H13 H 0.3707 0.3273 0.3298 0.030 Uiso 1 1 calc R
C14 C 0.2426(3) 0.4646(4) 0.2744(3) 0.0224(8) Uani 1 1 d .
P2 P 0.28961(7) 0.59981(11) 0.19404(7) 0.0224(2) Uani 1 1 d .
P1 P 0.05334(8) 0.72877(10) 0.28286(8) 0.0275(2) Uani 1 1 d .
C51 C 0.4013(3) 0.5072(4) 0.1518(3) 0.0258(9) Uani 1 1 d .
H51 H 0.3772 0.4064 0.1340 0.031 Uiso 1 1 calc R
C52 C 0.4172(3) 0.5762(5) 0.0514(3) 0.0306(9) Uani 1 1 d .
H52A H 0.3503 0.5829 0.0055 0.037 Uiso 1 1 calc R
H52B H 0.4440 0.6757 0.0644 0.037 Uiso 1 1 calc R
C53 C 0.4916(4) 0.4887(6) 0.0001(4) 0.0441(12) Uani 1 1 d .
H53A H 0.4611 0.3931 -0.0201 0.053 Uiso 1 1 calc R
H53B H 0.5029 0.5398 -0.0617 0.053 Uiso 1 1 calc R
C54 C 0.5936(3) 0.4674(6) 0.0697(4) 0.0499(13) Uani 1 1 d .
H54A H 0.6284 0.5621 0.0827 0.060 Uiso 1 1 calc R
H54B H 0.6378 0.4039 0.0364 0.060 Uiso 1 1 calc R
C55 C 0.5792(4) 0.4000(6) 0.1696(4) 0.0482(13) Uani 1 1 d .
H55A H 0.6465 0.3934 0.2149 0.058 Uiso 1 1 calc R
H55B H 0.5520 0.3006 0.1573 0.058 Uiso 1 1 calc R
C56 C 0.5053(3) 0.4891(5) 0.2217(3) 0.0345(10) Uani 1 1 d .
H56A H 0.4953 0.4398 0.2847 0.041 Uiso 1 1 calc R
H56B H 0.5354 0.5856 0.2400 0.041 Uiso 1 1 calc R
C41 C 0.3411(3) 0.7446(4) 0.2855(3) 0.0256(9) Uani 1 1 d .
H41 H 0.2796 0.7993 0.2985 0.031 Uiso 1 1 calc R
C42 C 0.3986(3) 0.7004(5) 0.3903(3) 0.0364(10) Uani 1 1 d .
H42A H 0.3544 0.6368 0.4236 0.044 Uiso 1 1 calc R
H42B H 0.4609 0.6454 0.3829 0.044 Uiso 1 1 calc R
C43 C 0.4287(4) 0.8346(5) 0.4560(3) 0.0429(11) Uani 1 1 d .
H43A H 0.3659 0.8836 0.4692 0.051 Uiso 1 1 calc R
H43B H 0.4689 0.8042 0.5216 0.051 Uiso 1 1 calc R
C44 C 0.4914(4) 0.9401(6) 0.4052(4) 0.0456(12) Uani 1 1 d .
H44A H 0.5571 0.8942 0.3977 0.055 Uiso 1 1 calc R
H44B H 0.5070 1.0269 0.4483 0.055 Uiso 1 1 calc R
C45 C 0.4340(4) 0.9855(5) 0.3015(4) 0.0402(11) Uani 1 1 d .
H45A H 0.4783 1.0498 0.2688 0.048 Uiso 1 1 calc R
H45B H 0.3720 1.0407 0.3097 0.048 Uiso 1 1 calc R
C46 C 0.4030(3) 0.8536(4) 0.2340(3) 0.0299(9) Uani 1 1 d .
H46A H 0.4653 0.8057 0.2186 0.036 Uiso 1 1 calc R
H46B H 0.3614 0.8858 0.1695 0.036 Uiso 1 1 calc R
C31 C 0.0938(3) 0.7268(5) 0.4210(3) 0.0314(9) Uani 1 1 d .
C32 C 0.0803(3) 0.6142(5) 0.4853(3) 0.0363(10) Uani 1 1 d .
H32 H 0.0446 0.5298 0.4586 0.044 Uiso 1 1 calc R
C33 C 0.1179(4) 0.6225(6) 0.5883(3) 0.0489(12) Uani 1 1 d .
H33 H 0.1065 0.5453 0.6317 0.059 Uiso 1 1 calc R
C34 C 0.1719(4) 0.7433(7) 0.6273(4) 0.0586(16) Uani 1 1 d .
H34 H 0.2009 0.7475 0.6970 0.070 Uiso 1 1 calc R
C35 C 0.1835(4) 0.8579(7) 0.5647(4) 0.0607(16) Uani 1 1 d .
H35 H 0.2179 0.9429 0.5921 0.073 Uiso 1 1 calc R
C36 C 0.1457(4) 0.8503(6) 0.4622(4) 0.0454(12) Uani 1 1 d .
H36 H 0.1550 0.9295 0.4197 0.054 Uiso 1 1 calc R
C21 C -0.0838(3) 0.7728(5) 0.2721(3) 0.0287(8) Uani 1 1 d .
C22 C -0.1294(3) 0.8518(5) 0.1888(3) 0.0346(10) Uani 1 1 d .
H22 H -0.0902 0.8786 0.1390 0.042 Uiso 1 1 calc R
C23 C -0.2317(4) 0.8922(6) 0.1770(3) 0.0456(12) Uani 1 1 d .
H23 H -0.2614 0.9474 0.1198 0.055 Uiso 1 1 calc R
C24 C -0.2897(4) 0.8534(7) 0.2469(4) 0.0495(13) Uani 1 1 d .
H24 H -0.3601 0.8794 0.2376 0.059 Uiso 1 1 calc R
C25 C -0.2460(4) 0.7764(8) 0.3311(4) 0.0565(13) Uani 1 1 d .
H25 H -0.2860 0.7507 0.3805 0.068 Uiso 1 1 calc R
C26 C -0.1438(3) 0.7361(6) 0.3440(4) 0.0494(14) Uani 1 1 d .
H26 H -0.1144 0.6829 0.4023 0.059 Uiso 1 1 calc R

loop_
_atom_site_aniso_label
_atom_site_aniso_U_11
_atom_site_aniso_U_22
_atom_site_aniso_U_33
_atom_site_aniso_U_23
_atom_site_aniso_U_13
_atom_site_aniso_U_12
Fe1 0.0281(3) 0.0210(3) 0.0200(3) 0.0008(2) 0.0036(2) -0.0013(2)
C1 0.0291(19) 0.037(2) 0.0181(17) -0.001(2) -0.0022(14) -0.002(2)
C2 0.041(2) 0.036(3) 0.027(2) -0.0023(18) -0.0002(19) -0.011(2)
C3 0.050(3) 0.021(2) 0.035(2) -0.0044(17) 0.002(2) -0.0013(19)
C4 0.036(2) 0.033(2) 0.029(2) -0.0086(18) 0.0058(19) 0.0049(18)
C5 0.035(2) 0.034(2) 0.0178(17) 0.0028(18) 0.0037(15) 0.001(2)
C6 0.033(2) 0.042(3) 0.024(2) -0.0002(18) -0.0036(17) 0.0029(19)
C7 0.032(3) 0.062(3) 0.060(3) -0.008(3) 0.003(2) -0.010(2)
C8 0.029(2) 0.034(2) 0.025(2) 0.0028(17) 0.0042(17) 0.0063(17)
C9 0.025(2) 0.027(2) 0.025(2) 0.0046(16) 0.0066(16) 0.0046(16)
C10 0.026(2) 0.025(2) 0.0179(18) -0.0009(15) 0.0062(15) 0.0026(15)
C11 0.039(2) 0.027(2) 0.021(2) -0.0006(16) 0.0103(17) -0.0020(17)
C12 0.041(2) 0.027(2) 0.0166(17) 0.0060(19) -0.0007(15) 0.001(2)
C13 0.026(2) 0.024(2) 0.023(2) 0.0018(16) -0.0029(16) 0.0018(16)
C14 0.027(2) 0.020(2) 0.0170(19) -0.0029(15) -0.0025(15) 0.0011(16)
P2 0.0222(5) 0.0212(5) 0.0233(5) 0.0018(4) 0.0031(4) 0.0002(4)
P1 0.0238(5) 0.0264(6) 0.0335(6) 0.0047(4) 0.0081(4) 0.0010(4)
C51 0.0256(19) 0.022(2) 0.030(2) -0.0029(16) 0.0048(16) 0.0008(15)
C52 0.034(2) 0.032(2) 0.028(2) -0.0030(17) 0.0090(17) -0.0022(18)
C53 0.043(3) 0.053(3) 0.040(3) -0.014(2) 0.017(2) 0.000(2)
C54 0.035(3) 0.058(3) 0.061(3) -0.015(3) 0.020(2) 0.002(2)
C55 0.036(3) 0.046(3) 0.059(3) -0.004(2) 0.001(2) 0.011(2)
C56 0.024(2) 0.039(3) 0.039(3) 0.0014(19) 0.0015(18) 0.0044(18)
C41 0.0263(19) 0.022(2) 0.0281(19) -0.0043(16) 0.0045(15) 0.0018(15)
C42 0.044(3) 0.031(2) 0.032(2) -0.0032(19) 0.000(2) 0.001(2)
C43 0.049(3) 0.045(3) 0.030(2) -0.009(2) -0.005(2) 0.001(2)
C44 0.039(3) 0.045(3) 0.050(3) -0.024(2) 0.002(2) -0.008(2)
C45 0.046(3) 0.025(2) 0.052(3) -0.009(2) 0.014(2) -0.005(2)
C46 0.033(2) 0.024(2) 0.034(2) -0.0009(18) 0.0096(18) -0.0019(17)
C31 0.030(2) 0.033(2) 0.032(2) -0.0053(18) 0.0067(17) 0.0047(17)
C32 0.039(2) 0.038(3) 0.033(2) -0.0047(19) 0.0062(19) 0.004(2)
C33 0.058(3) 0.059(3) 0.031(3) -0.004(2) 0.010(2) 0.007(3)
C34 0.049(3) 0.086(5) 0.040(3) -0.025(3) 0.004(2) -0.002(3)
C35 0.062(4) 0.063(4) 0.058(4) -0.036(3) 0.012(3) -0.017(3)
C36 0.047(3) 0.040(3) 0.052(3) -0.008(2) 0.015(2) -0.007(2)
C21 0.0241(18) 0.0264(19) 0.036(2) 0.002(2) 0.0060(15) 0.0030(19)
C22 0.034(2) 0.040(2) 0.030(2) -0.0022(19) 0.0070(18) 0.0040(19)
C23 0.040(3) 0.061(3) 0.033(3) 0.008(2) -0.001(2) 0.016(2)
C24 0.026(2) 0.068(4) 0.053(3) -0.002(3) 0.005(2) 0.011(2)
C25 0.037(2) 0.072(3) 0.065(3) 0.019(3) 0.022(2) 0.008(3)
C26 0.038(2) 0.059(4) 0.053(3) 0.028(3) 0.013(2) 0.011(2)

loop_
_atom_type_symbol
_atom_type_description
_atom_type_scat_dispersion_real
_atom_type_scat_dispersion_imag
_atom_type_scat_source
C C 0.0033 0.0016 'International Tables Vol C Tables 4.2.6.8 and 6.1.1.4'
H H 0.0000 0.0000 'International Tables Vol C Tables 4.2.6.8 and 6.1.1.4'
P P 0.1023 0.0942 'International Tables Vol C Tables 4.2.6.8 and 6.1.1.4'
Fe Fe 0.3463 0.8444 'International Tables Vol C Tables 4.2.6.8 and 6.1.1.4'

loop_
_geom_angle_atom_site_label_1
_geom_angle_atom_site_label_2
_geom_angle_atom_site_label_3
_geom_angle
C10 Fe1 C5 114.98(17)
C10 Fe1 C1 98.26(17)
C5 Fe1 C1 41.06(15)
C10 Fe1 C11 41.58(16)
C5 Fe1 C11 151.46(17)
C1 Fe1 C11 115.77(16)
C10 Fe1 C2 117.97(17)
C5 Fe1 C2 68.29(17)
C1 Fe1 C2 41.06(18)
C11 Fe1 C2 105.42(17)
C10 Fe1 C14 41.89(15)
C5 Fe1 C14 104.11(17)
C1 Fe1 C14 117.63(17)
C11 Fe1 C14 69.34(16)
C2 Fe1 C14 155.01(17)
C10 Fe1 C4 153.89(16)
C5 Fe1 C4 40.82(17)
C1 Fe1 C4 69.01(16)
C11 Fe1 C4 164.51(17)
C2 Fe1 C4 67.83(18)
C14 Fe1 C4 122.79(17)
C10 Fe1 C13 69.86(15)
C5 Fe1 C13 126.05(16)
C1 Fe1 C13 157.92(17)
C11 Fe1 C13 68.11(16)
C2 Fe1 C13 161.02(16)
C14 Fe1 C13 41.42(15)
C4 Fe1 C13 113.50(16)
C10 Fe1 C12 69.57(17)
C5 Fe1 C12 164.97(15)
C1 Fe1 C12 153.95(15)
C11 Fe1 C12 40.32(16)
C2 Fe1 C12 123.46(17)
C14 Fe1 C12 69.14(17)
C4 Fe1 C12 130.82(17)
C13 Fe1 C12 40.29(16)
C10 Fe1 C3 157.12(17)
C5 Fe1 C3 68.29(18)
C1 Fe1 C3 68.91(18)
C11 Fe1 C3 125.79(17)
C2 Fe1 C3 40.28(17)
C14 Fe1 C3 160.90(17)
C4 Fe1 C3 40.25(17)
C13 Fe1 C3 128.18(17)
C12 Fe1 C3 113.57(19)
C5 C1 C2 106.3(4)
C5 C1 C6 126.1(4)
C2 C1 C6 127.5(4)
C5 C1 Fe1 69.27(19)
C2 C1 Fe1 69.6(2)
C6 C1 Fe1 123.4(3)
C3 C2 C1 109.5(4)
C3 C2 Fe1 70.9(2)
C1 C2 Fe1 69.3(2)
C3 C2 H2 125.3
C1 C2 H2 125.3
Fe1 C2 H2 126.1
C2 C3 C4 107.5(4)
C2 C3 Fe1 68.8(2)
C4 C3 Fe1 69.3(2)
C2 C3 H3 126.3
C4 C3 H3 126.3
Fe1 C3 H3 127.1
C3 C4 C5 108.1(4)
C3 C4 Fe1 70.4(2)
C5 C4 Fe1 68.8(2)
C3 C4 H4 126.0
C5 C4 H4 126.0
Fe1 C4 H4 126.4
C4 C5 C1 108.7(4)
C4 C5 Fe1 70.4(2)
C1 C5 Fe1 69.7(2)
C4 C5 H5 125.6
C1 C5 H5 125.6
Fe1 C5 H5 125.8
C7 C6 C1 112.7(4)
C7 C6 C8 112.7(4)
C1 C6 C8 112.8(3)
C7 C6 H6 106.0
C1 C6 H6 106.0
C8 C6 H6 106.0
C6 C7 H7A 109.5
C6 C7 H7B 109.5
H7A C7 H7B 109.5
C6 C7 H7C 109.5
H7A C7 H7C 109.5
H7B C7 H7C 109.5
C6 C8 C9 116.4(3)
C6 C8 H8A 108.2
C9 C8 H8A 108.2
C6 C8 H8B 108.2
C9 C8 H8B 108.2
H8A C8 H8B 107.3
C10 C9 C8 114.7(3)
C10 C9 P1 112.4(3)
C8 C9 P1 105.7(3)
C10 C9 H9 108.0
C8 C9 H9 108.0
P1 C9 H9 108.0
C11 C10 C14 107.1(3)
C11 C10 C9 122.9(3)
C14 C10 C9 129.9(4)
C11 C10 Fe1 70.1(2)
C14 C10 Fe1 70.4(2)
C9 C10 Fe1 121.9(3)
C12 C11 C10 109.3(4)
C12 C11 Fe1 70.7(2)
C10 C11 Fe1 68.3(2)
C12 C11 H11 125.4
C10 C11 H11 125.4
Fe1 C11 H11 127.2
C11 C12 C13 108.2(4)
C11 C12 Fe1 69.0(2)
C13 C12 Fe1 69.7(2)
C11 C12 H12 125.9
C13 C12 H12 125.9
Fe1 C12 H12 127.0
C12 C13 C14 108.7(3)
C12 C13 Fe1 70.0(2)
C14 C13 Fe1 69.08(19)
C12 C13 H13 125.6
C14 C13 H13 125.6
Fe1 C13 H13 126.9
C13 C14 C10 106.7(3)
C13 C14 P2 127.2(3)
C10 C14 P2 126.0(3)
C13 C14 Fe1 69.5(2)
C10 C14 Fe1 67.7(2)
P2 C14 Fe1 123.57(19)
C14 P2 C41 102.93(16)
C14 P2 C51 103.54(18)
C41 P2 C51 107.95(16)
C31 P1 C21 101.04(18)
C31 P1 C9 104.79(19)
C21 P1 C9 99.8(2)
C56 C51 C52 109.7(3)
C56 C51 P2 122.3(3)
C52 C51 P2 108.1(3)
C56 C51 H51 105.1
C52 C51 H51 105.1
P2 C51 H51 105.1
C53 C52 C51 111.9(4)
C53 C52 H52A 109.2
C51 C52 H52A 109.2
C53 C52 H52B 109.2
C51 C52 H52B 109.2
H52A C52 H52B 107.9
C54 C53 C52 111.5(4)
C54 C53 H53A 109.3
C52 C53 H53A 109.3
C54 C53 H53B 109.3
C52 C53 H53B 109.3
H53A C53 H53B 108.0
C53 C54 C55 111.2(4)
C53 C54 H54A 109.4
C55 C54 H54A 109.4
C53 C54 H54B 109.4
C55 C54 H54B 109.4
H54A C54 H54B 108.0
C54 C55 C56 111.7(4)
C54 C55 H55A 109.3
C56 C55 H55A 109.3
C54 C55 H55B 109.3
C56 C55 H55B 109.3
H55A C55 H55B 107.9
C51 C56 C55 110.8(4)
C51 C56 H56A 109.5
C55 C56 H56A 109.5
C51 C56 H56B 109.5
C55 C56 H56B 109.5
H56A C56 H56B 108.1
C42 C41 C46 111.6(3)
C42 C41 P2 118.7(3)
C46 C41 P2 109.7(3)
C42 C41 H41 105.2
C46 C41 H41 105.2
P2 C41 H41 105.2
C43 C42 C41 110.6(4)
C43 C42 H42A 109.5
C41 C42 H42A 109.5
C43 C42 H42B 109.5
C41 C42 H42B 109.5
H42A C42 H42B 108.1
C44 C43 C42 111.6(4)
C44 C43 H43A 109.3
C42 C43 H43A 109.3
C44 C43 H43B 109.3
C42 C43 H43B 109.3
H43A C43 H43B 108.0
C43 C44 C45 111.2(4)
C43 C44 H44A 109.4
C45 C44 H44A 109.4
C43 C44 H44B 109.4
C45 C44 H44B 109.4
H44A C44 H44B 108.0
C44 C45 C46 111.2(4)
C44 C45 H45A 109.4
C46 C45 H45A 109.4
C44 C45 H45B 109.4
C46 C45 H45B 109.4
H45A C45 H45B 108.0
C45 C46 C41 111.4(3)
C45 C46 H46A 109.4
C41 C46 H46A 109.4
C45 C46 H46B 109.4
C41 C46 H46B 109.4
H46A C46 H46B 108.0
C32 C31 C36 118.3(4)
C32 C31 P1 126.2(3)
C36 C31 P1 115.4(4)
C31 C32 C33 121.2(4)
C31 C32 H32 119.4
C33 C32 H32 119.4
C34 C33 C32 119.7(5)
C34 C33 H33 120.1
C32 C33 H33 120.1
C35 C34 C33 119.7(5)
C35 C34 H34 120.2
C33 C34 H34 120.2
C34 C35 C36 120.7(5)
C34 C35 H35 119.7
C36 C35 H35 119.7
C35 C36 C31 120.3(5)
C35 C36 H36 119.8
C31 C36 H36 119.8
C22 C21 C26 117.8(4)
C22 C21 P1 117.8(3)
C26 C21 P1 124.4(3)
C21 C22 C23 121.0(4)
C21 C22 H22 119.5
C23 C22 H22 119.5
C24 C23 C22 120.5(4)
C24 C23 H23 119.7
C22 C23 H23 119.7
C23 C24 C25 119.7(4)
C23 C24 H24 120.1
C25 C24 H24 120.1
C24 C25 C26 120.3(4)
C24 C25 H25 119.9
C26 C25 H25 119.9
C25 C26 C21 120.7(4)
C25 C26 H26 119.7
C21 C26 H26 119.7

loop_
_geom_bond_atom_site_label_1
_geom_bond_atom_site_label_2
_geom_bond_distance
Fe1 C10 2.012(4)
Fe1 C5 2.027(4)
Fe1 C1 2.033(3)
Fe1 C11 2.036(4)
Fe1 C2 2.036(4)
Fe1 C14 2.048(4)
Fe1 C4 2.050(4)
Fe1 C13 2.054(4)
Fe1 C12 2.057(3)
Fe1 C3 2.064(4)
C1 C5 1.424(5)
C1 C2 1.427(6)
C1 C6 1.521(6)
C2 C3 1.412(6)
C2 H2 0.9500
C3 C4 1.415(6)
C3 H3 0.9500
C4 C5 1.422(6)
C4 H4 0.9500
C5 H5 0.9500
C6 C7 1.517(6)
C6 C8 1.539(6)
C6 H6 1.0000
C7 H7A 0.9800
C7 H7B 0.9800
C7 H7C 0.9800
C8 C9 1.553(5)
C8 H8A 0.9900
C8 H8B 0.9900
C9 C10 1.502(5)
C9 P1 1.875(4)
C9 H9 1.0000
C10 C11 1.437(6)
C10 C14 1.452(5)
C11 C12 1.411(6)
C11 H11 0.9500
C12 C13 1.416(6)
C12 H12 0.9500
C13 C14 1.451(5)
C13 H13 0.9500
C14 P2 1.830(4)
P2 C41 1.864(4)
P2 C51 1.881(4)
P1 C31 1.842(4)
P1 C21 1.844(4)
C51 C56 1.537(5)
C51 C52 1.541(5)
C51 H51 1.0000
C52 C53 1.529(6)
C52 H52A 0.9900
C52 H52B 0.9900
C53 C54 1.518(7)
C53 H53A 0.9900
C53 H53B 0.9900
C54 C55 1.522(7)
C54 H54A 0.9900
C54 H54B 0.9900
C55 C56 1.538(6)
C55 H55A 0.9900
C55 H55B 0.9900
C56 H56A 0.9900
C56 H56B 0.9900
C41 C42 1.536(5)
C41 C46 1.537(6)
C41 H41 1.0000
C42 C43 1.534(6)
C42 H42A 0.9900
C42 H42B 0.9900
C43 C44 1.517(7)
C43 H43A 0.9900
C43 H43B 0.9900
C44 C45 1.527(7)
C44 H44A 0.9900
C44 H44B 0.9900
C45 C46 1.532(6)
C45 H45A 0.9900
C45 H45B 0.9900
C46 H46A 0.9900
C46 H46B 0.9900
C31 C32 1.384(6)
C31 C36 1.396(6)
C32 C33 1.391(6)
C32 H32 0.9500
C33 C34 1.379(8)
C33 H33 0.9500
C34 C35 1.378(9)
C34 H34 0.9500
C35 C36 1.384(7)
C35 H35 0.9500
C36 H36 0.9500
C21 C22 1.385(6)
C21 C26 1.396(6)
C22 C23 1.388(6)
C22 H22 0.9500
C23 C24 1.361(7)
C23 H23 0.9500
C24 C25 1.377(7)
C24 H24 0.9500
C25 C26 1.386(6)
C25 H25 0.9500
C26 H26 0.9500

loop_
_geom_torsion_atom_site_label_1
_geom_torsion_atom_site_label_2
_geom_torsion_atom_site_label_3
_geom_torsion_atom_site_label_4
_geom_torsion
C10 Fe1 C1 C5 118.9(3)
C11 Fe1 C1 C5 158.6(3)
C2 Fe1 C1 C5 -117.4(4)
C14 Fe1 C1 C5 79.5(3)
C4 Fe1 C1 C5 -37.5(3)
C13 Fe1 C1 C5 63.5(5)
C12 Fe1 C1 C5 178.5(4)
C3 Fe1 C1 C5 -80.7(3)
C10 Fe1 C1 C2 -123.7(3)
C5 Fe1 C1 C2 117.4(4)
C11 Fe1 C1 C2 -84.0(3)
C14 Fe1 C1 C2 -163.1(2)
C4 Fe1 C1 C2 79.9(3)
C13 Fe1 C1 C2 -179.1(4)
C12 Fe1 C1 C2 -64.1(5)
C3 Fe1 C1 C2 36.7(3)
C10 Fe1 C1 C6 -1.5(4)
C5 Fe1 C1 C6 -120.4(5)
C11 Fe1 C1 C6 38.2(4)
C2 Fe1 C1 C6 122.2(4)
C14 Fe1 C1 C6 -40.9(4)
C4 Fe1 C1 C6 -157.9(4)
C13 Fe1 C1 C6 -56.9(6)
C12 Fe1 C1 C6 58.1(6)
C3 Fe1 C1 C6 158.9(4)
C5 C1 C2 C3 0.1(4)
C6 C1 C2 C3 -176.8(4)
Fe1 C1 C2 C3 -59.7(3)
C5 C1 C2 Fe1 59.9(3)
C6 C1 C2 Fe1 -117.0(4)
C10 Fe1 C2 C3 -170.7(2)
C5 Fe1 C2 C3 81.6(3)
C1 Fe1 C2 C3 120.5(4)
C11 Fe1 C2 C3 -127.8(3)
C14 Fe1 C2 C3 158.1(3)
C4 Fe1 C2 C3 37.4(3)
C13 Fe1 C2 C3 -60.6(6)
C12 Fe1 C2 C3 -87.8(3)
C10 Fe1 C2 C1 68.8(3)
C5 Fe1 C2 C1 -38.9(2)
C11 Fe1 C2 C1 111.7(2)
C14 Fe1 C2 C1 37.7(5)
C4 Fe1 C2 C1 -83.0(3)
C13 Fe1 C2 C1 178.9(5)
C12 Fe1 C2 C1 151.7(2)
C3 Fe1 C2 C1 -120.5(4)
C1 C2 C3 C4 0.0(5)
Fe1 C2 C3 C4 -58.7(3)
C1 C2 C3 Fe1 58.8(3)
C10 Fe1 C3 C2 21.5(5)
C5 Fe1 C3 C2 -81.6(3)
C1 Fe1 C3 C2 -37.4(2)
C11 Fe1 C3 C2 69.9(3)
C14 Fe1 C3 C2 -151.3(4)
C4 Fe1 C3 C2 -119.4(4)
C13 Fe1 C3 C2 158.9(2)
C12 Fe1 C3 C2 114.6(3)
C10 Fe1 C3 C4 140.8(4)
C5 Fe1 C3 C4 37.8(2)
C1 Fe1 C3 C4 82.0(3)
C11 Fe1 C3 C4 -170.7(2)
C2 Fe1 C3 C4 119.4(4)
C14 Fe1 C3 C4 -31.9(6)
C13 Fe1 C3 C4 -81.7(3)
C12 Fe1 C3 C4 -126.1(2)
C2 C3 C4 C5 -0.2(5)
Fe1 C3 C4 C5 -58.6(3)
C2 C3 C4 Fe1 58.4(3)
C10 Fe1 C4 C3 -146.1(3)
C5 Fe1 C4 C3 -119.5(3)
C1 Fe1 C4 C3 -81.8(3)
C11 Fe1 C4 C3 29.3(7)
C2 Fe1 C4 C3 -37.5(2)
C14 Fe1 C4 C3 168.1(2)
C13 Fe1 C4 C3 122.0(3)
C12 Fe1 C4 C3 78.3(3)
C10 Fe1 C4 C5 -26.6(5)
C1 Fe1 C4 C5 37.7(2)
C11 Fe1 C4 C5 148.7(6)
C2 Fe1 C4 C5 82.0(3)
C14 Fe1 C4 C5 -72.4(3)
C13 Fe1 C4 C5 -118.6(2)
C12 Fe1 C4 C5 -162.2(2)
C3 Fe1 C4 C5 119.5(3)
C3 C4 C5 C1 0.3(4)
Fe1 C4 C5 C1 -59.4(3)
C3 C4 C5 Fe1 59.6(3)
C2 C1 C5 C4 -0.3(4)
C6 C1 C5 C4 176.7(4)
Fe1 C1 C5 C4 59.8(3)
C2 C1 C5 Fe1 -60.1(3)
C6 C1 C5 Fe1 116.9(4)
C10 Fe1 C5 C4 167.4(2)
C1 Fe1 C5 C4 -119.7(4)
C11 Fe1 C5 C4 -163.1(3)
C2 Fe1 C5 C4 -80.8(3)
C14 Fe1 C5 C4 124.3(2)
C13 Fe1 C5 C4 84.9(3)
C12 Fe1 C5 C4 62.9(9)
C3 Fe1 C5 C4 -37.3(2)
C10 Fe1 C5 C1 -72.9(3)
C11 Fe1 C5 C1 -43.5(5)
C2 Fe1 C5 C1 38.9(3)
C14 Fe1 C5 C1 -116.1(3)
C4 Fe1 C5 C1 119.7(4)
C13 Fe1 C5 C1 -155.4(3)
C12 Fe1 C5 C1 -177.4(7)
C3 Fe1 C5 C1 82.4(3)
C5 C1 C6 C7 172.6(4)
C2 C1 C6 C7 -11.1(6)
Fe1 C1 C6 C7 -99.9(4)
C5 C1 C6 C8 -58.5(5)
C2 C1 C6 C8 117.8(4)
Fe1 C1 C6 C8 29.0(5)
C7 C6 C8 C9 64.7(5)
C1 C6 C8 C9 -64.2(5)
C6 C8 C9 C10 66.9(5)
C6 C8 C9 P1 -168.7(3)
C8 C9 C10 C11 -117.6(4)
P1 C9 C10 C11 121.7(4)
C8 C9 C10 C14 58.5(6)
P1 C9 C10 C14 -62.3(5)
C8 C9 C10 Fe1 -31.9(5)
P1 C9 C10 Fe1 -152.6(2)
C5 Fe1 C10 C11 159.3(2)
C1 Fe1 C10 C11 119.9(2)
C2 Fe1 C10 C11 81.7(3)
C14 Fe1 C10 C11 -117.4(3)
C4 Fe1 C10 C11 178.1(3)
C13 Fe1 C10 C11 -79.4(2)
C12 Fe1 C10 C11 -36.3(2)
C3 Fe1 C10 C11 66.1(5)
C5 Fe1 C10 C14 -83.3(2)
C1 Fe1 C10 C14 -122.7(2)
C11 Fe1 C10 C14 117.4(3)
C2 Fe1 C10 C14 -160.9(2)
C4 Fe1 C10 C14 -64.4(4)
C13 Fe1 C10 C14 38.1(2)
C12 Fe1 C10 C14 81.2(2)
C3 Fe1 C10 C14 -176.4(4)
C5 Fe1 C10 C9 42.2(4)
C1 Fe1 C10 C9 2.8(3)
C11 Fe1 C10 C9 -117.1(4)
C2 Fe1 C10 C9 -35.4(4)
C14 Fe1 C10 C9 125.5(4)
C4 Fe1 C10 C9 61.1(5)
C13 Fe1 C10 C9 163.6(4)
C12 Fe1 C10 C9 -153.3(4)
C3 Fe1 C10 C9 -50.9(6)
C14 C10 C11 C12 -2.1(4)
C9 C10 C11 C12 174.8(4)
Fe1 C10 C11 C12 58.9(3)
C14 C10 C11 Fe1 -61.0(3)
C9 C10 C11 Fe1 115.8(4)
C10 Fe1 C11 C12 -121.0(4)
C5 Fe1 C11 C12 -163.2(4)
C1 Fe1 C11 C12 166.7(3)
C2 Fe1 C11 C12 124.0(3)
C14 Fe1 C11 C12 -81.7(3)
C4 Fe1 C11 C12 62.0(7)
C13 Fe1 C11 C12 -37.1(3)
C3 Fe1 C11 C12 85.0(3)
C5 Fe1 C11 C10 -42.2(4)
C1 Fe1 C11 C10 -72.3(3)
C2 Fe1 C11 C10 -115.0(2)
C14 Fe1 C11 C10 39.3(2)
C4 Fe1 C11 C10 -176.9(5)
C13 Fe1 C11 C10 83.9(2)
C12 Fe1 C11 C10 121.0(4)
C3 Fe1 C11 C10 -154.0(2)
C10 C11 C12 C13 1.3(5)
Fe1 C11 C12 C13 58.8(3)
C10 C11 C12 Fe1 -57.5(3)
C10 Fe1 C12 C11 37.4(3)
C5 Fe1 C12 C11 147.9(7)
C1 Fe1 C12 C11 -28.3(6)
C2 Fe1 C12 C11 -73.4(3)
C14 Fe1 C12 C11 82.3(3)
C4 Fe1 C12 C11 -161.8(3)
C13 Fe1 C12 C11 119.9(4)
C3 Fe1 C12 C11 -118.2(3)
C10 Fe1 C12 C13 -82.6(3)
C5 Fe1 C12 C13 28.0(9)
C1 Fe1 C12 C13 -148.2(4)
C11 Fe1 C12 C13 -119.9(4)
C2 Fe1 C12 C13 166.7(3)
C14 Fe1 C12 C13 -37.7(2)
C4 Fe1 C12 C13 78.2(3)
C3 Fe1 C12 C13 121.9(3)
C11 C12 C13 C14 -0.1(5)
Fe1 C12 C13 C14 58.4(3)
C11 C12 C13 Fe1 -58.4(3)
C10 Fe1 C13 C12 81.8(3)
C5 Fe1 C13 C12 -171.4(3)
C1 Fe1 C13 C12 142.0(4)
C11 Fe1 C13 C12 37.2(3)
C2 Fe1 C13 C12 -36.2(6)
C14 Fe1 C13 C12 120.3(3)
C4 Fe1 C13 C12 -126.1(3)
C3 Fe1 C13 C12 -81.9(3)
C10 Fe1 C13 C14 -38.5(2)
C5 Fe1 C13 C14 68.3(3)
C1 Fe1 C13 C14 21.7(5)
C11 Fe1 C13 C14 -83.1(2)
C2 Fe1 C13 C14 -156.5(5)
C4 Fe1 C13 C14 113.6(2)
C12 Fe1 C13 C14 -120.3(3)
C3 Fe1 C13 C14 157.8(2)
C12 C13 C14 C10 -1.2(4)
Fe1 C13 C14 C10 57.7(2)
C12 C13 C14 P2 -176.1(3)
Fe1 C13 C14 P2 -117.2(3)
C12 C13 C14 Fe1 -58.9(3)
C11 C10 C14 C13 2.0(4)
C9 C10 C14 C13 -174.5(4)
Fe1 C10 C14 C13 -58.8(3)
C11 C10 C14 P2 177.0(3)
C9 C10 C14 P2 0.4(6)
Fe1 C10 C14 P2 116.2(3)
C11 C10 C14 Fe1 60.8(3)
C9 C10 C14 Fe1 -115.7(4)
C10 Fe1 C14 C13 118.9(3)
C5 Fe1 C14 C13 -129.2(2)
C1 Fe1 C14 C13 -171.0(2)
C11 Fe1 C14 C13 79.9(2)
C2 Fe1 C14 C13 162.1(4)
C4 Fe1 C14 C13 -89.2(3)
C12 Fe1 C14 C13 36.7(2)
C3 Fe1 C14 C13 -65.3(6)
C5 Fe1 C14 C10 111.8(2)
C1 Fe1 C14 C10 70.1(2)
C11 Fe1 C14 C10 -39.0(2)
C2 Fe1 C14 C10 43.1(5)
C4 Fe1 C14 C10 151.8(2)
C13 Fe1 C14 C10 -118.9(3)
C12 Fe1 C14 C10 -82.3(2)
C3 Fe1 C14 C10 175.8(5)
C10 Fe1 C14 P2 -119.3(3)
C5 Fe1 C14 P2 -7.5(3)
C1 Fe1 C14 P2 -49.2(3)
C11 Fe1 C14 P2 -158.3(3)
C2 Fe1 C14 P2 -76.2(5)
C4 Fe1 C14 P2 32.5(3)
C13 Fe1 C14 P2 121.7(3)
C12 Fe1 C14 P2 158.4(3)
C3 Fe1 C14 P2 56.4(6)
C13 C14 P2 C41 -88.8(3)
C10 C14 P2 C41 97.3(3)
Fe1 C14 P2 C41 -177.4(2)
C13 C14 P2 C51 23.6(4)
C10 C14 P2 C51 -150.4(3)
Fe1 C14 P2 C51 -65.0(2)
C10 C9 P1 C31 -49.8(3)
C8 C9 P1 C31 -175.6(3)
C10 C9 P1 C21 -154.1(3)
C8 C9 P1 C21 80.1(3)
C14 P2 C51 C56 -76.0(4)
C41 P2 C51 C56 32.6(4)
C14 P2 C51 C52 155.3(3)
C41 P2 C51 C52 -96.0(3)
C56 C51 C52 C53 56.0(4)
P2 C51 C52 C53 -168.4(3)
C51 C52 C53 C54 -55.6(5)
C52 C53 C54 C55 54.5(6)
C53 C54 C55 C56 -55.3(6)
C52 C51 C56 C55 -56.1(5)
P2 C51 C56 C55 175.9(3)
C54 C55 C56 C51 56.6(5)
C14 P2 C41 C42 38.9(3)
C51 P2 C41 C42 -70.1(3)
C14 P2 C41 C46 168.9(3)
C51 P2 C41 C46 59.8(3)
C46 C41 C42 C43 54.5(5)
P2 C41 C42 C43 -176.5(3)
C41 C42 C43 C44 -55.8(5)
C42 C43 C44 C45 56.7(5)
C43 C44 C45 C46 -55.9(5)
C44 C45 C46 C41 54.6(5)
C42 C41 C46 C45 -54.3(4)
P2 C41 C46 C45 172.0(3)
C21 P1 C31 C32 80.5(4)
C9 P1 C31 C32 -22.8(4)
C21 P1 C31 C36 -101.7(4)
C9 P1 C31 C36 155.0(3)
C36 C31 C32 C33 -0.5(7)
P1 C31 C32 C33 177.3(3)
C31 C32 C33 C34 -1.6(7)
C32 C33 C34 C35 3.3(8)
C33 C34 C35 C36 -3.0(9)
C34 C35 C36 C31 0.9(8)
C32 C31 C36 C35 0.9(7)
P1 C31 C36 C35 -177.2(4)
C31 P1 C21 C22 148.7(4)
C9 P1 C21 C22 -104.0(4)
C31 P1 C21 C26 -29.1(5)
C9 P1 C21 C26 78.2(5)
C26 C21 C22 C23 -0.3(7)
P1 C21 C22 C23 -178.3(4)
C21 C22 C23 C24 -0.8(8)
C22 C23 C24 C25 1.5(9)
C23 C24 C25 C26 -1.1(10)
C24 C25 C26 C21 0.0(10)
C22 C21 C26 C25 0.7(8)
P1 C21 C26 C25 178.5(5)
